data_7059579
loop_
_publ_author_name
'Nisa, Zaib ul'
'Tashi, Lobzang'
'Sen, Charanjeet'
'Ashashi, Nargis Akhter'
'Sahoo, Subash Chandra'
'Sheikh, Haq Nawaz'

_publ_section_title
;
 Synthesis of eight isostructural 2D lanthanide coordination polymers
 assembled by rigid furan-2,5-dicarboxylic acid and flexible adipic acid
 as linkers and exploration of luminescent Eu/Tb polymers as efficient and
 sensitive sensors for nitroaromatic compounds
;
_journal_issue 19
_journal_name_full 'New Journal of Chemistry'
_journal_page_first 8125
_journal_page_last 8137
_journal_paper_doi 10.1039/D0NJ01018A
_journal_volume 44
_journal_year 2020
_chemical_formula_moiety 'C6 F4 O2, C24 H12'
_chemical_formula_sum 'C30 H12 F4 O2'
_chemical_formula_weight 480.40
_chemical_name_common Coronene-Fluoranil
_chemical_name_systematic Coronene-Tetrafluoro-1,4-benzoquinone
_space_group_crystal_system monoclinic
_space_group_IT_number 14
_space_group_name_Hall '-P 2yn'
_space_group_name_H-M_alt 'P 1 21/n 1'
_atom_sites_solution_hydrogens geom
_atom_sites_solution_primary dual
_audit_block_doi 10.5517/ccdc.csd.cc236zy8
_audit_creation_date 2019-05-08
_audit_creation_method
;
Olex2 1.2
(compiled 2018.05.29 svn.r3508 for OlexSys, GUI svn.r5506)
;
_audit_update_record
;
2019-07-25 deposited with the CCDC.	2020-04-24 downloaded from the CCDC.
;
_cell_angle_alpha 90
_cell_angle_beta 91.368(2)
_cell_angle_gamma 90
_cell_formula_units_Z 2
_cell_length_a 8.7392(2)
_cell_length_b 6.8776(2)
_cell_length_c 16.1637(3)
_cell_measurement_reflns_used 3594
_cell_measurement_temperature 159.99(10)
_cell_measurement_theta_max 76.8170
_cell_measurement_theta_min 5.4530
_cell_volume 971.24(4)
_computing_cell_refinement 'CrysAlisPro 1.171.39.45g (Rigaku OD, 2018)'
_computing_data_collection 'CrysAlisPro 1.171.39.45g (Rigaku OD, 2018)'
_computing_data_reduction 'CrysAlisPro 1.171.39.45g (Rigaku OD, 2018)'
_computing_molecular_graphics 'Olex2 (Dolomanov et al., 2009)'
_computing_publication_material 'Olex2 (Dolomanov et al., 2009)'
_computing_structure_refinement 'ShelXL (Sheldrick, 2015)'
_computing_structure_solution 'ShelXT (Sheldrick, 2015)'
_diffrn_ambient_environment N~2~
_diffrn_ambient_temperature 159.99(10)
_diffrn_detector 'CCD plate'
_diffrn_detector_type HyPix
_diffrn_measured_fraction_theta_full 0.995
_diffrn_measured_fraction_theta_max 0.956
_diffrn_measurement_details
;
List of Runs (angles in degrees, time in seconds):

  # Type    Start    End  Width  t~exp~   \w     \q     \k     \f   Frames
#--------------------------------------------------------------------------
  1  \w    -88.00 -12.00   0.50    0.10    --  -46.12 113.00-130.00  152
  2  \w      6.00  89.00   0.50    0.10    --   46.12-113.00 138.00  166
  3  \w   -111.00 -27.00   0.50    0.39    -- -100.00 113.00-130.00  168
  4  \w     35.00 112.00   0.50    0.39    --  107.75-113.00 138.00  154
  5  \w     80.00 178.00   0.50    0.39    --  107.75 113.00-130.00  196
  6  \w   -118.00 -30.00   0.50    0.10    --  -46.12 -57.00  60.00  176
  7  \w     73.00 118.00   0.50    0.10    --   46.12 125.00 120.00   90
  8  \w     73.00 118.00   0.50    0.10    --   46.12 125.00  90.00   90
  9  \w     73.00 118.00   0.50    0.10    --   46.12 125.00-180.00   90
 10  \w     73.00 118.00   0.50    0.10    --   46.12 125.00  30.00   90
 11  \w   -173.00 -86.00   0.50    0.39    -- -100.00-113.00 138.00  174
 12  \w   -114.00 -27.00   0.50    0.39    -- -100.00  45.00  90.00  174
 13  \w     35.00 109.00   0.50    0.39    --  107.75 -94.00 -30.00  148
 14  \w     92.00 178.00   0.50    0.39    --  107.75  30.00 -30.00  172
 15  \w     33.00 122.00   0.50    0.39    --  107.75 -30.00 120.00  178
 16  \w     90.00 178.00   0.50    0.39    --  107.75  61.00 -60.00  176
 17  \w     35.00 117.00   0.50    0.39    --  107.75-125.00 120.00  164
 18  \w     23.00 110.00   0.50    0.10    --   46.12  77.00 150.00  174
 19  \w     23.00 118.00   0.50    0.10    --   46.12  77.00-120.00  190
;
_diffrn_measurement_device 'four-circle diffractometer'
_diffrn_measurement_device_type 'ROD, Synergy Custom system, HyPix'
_diffrn_measurement_method '\w scans'
_diffrn_orient_matrix_type 'CrysAlisPro convention (1999,Acta A55,543-557)'
_diffrn_orient_matrix_UB_11 0.0059127000
_diffrn_orient_matrix_UB_12 0.2198054000
_diffrn_orient_matrix_UB_13 0.0181881000
_diffrn_orient_matrix_UB_21 0.1512596000
_diffrn_orient_matrix_UB_22 0.0155529000
_diffrn_orient_matrix_UB_23 -0.0465479000
_diffrn_orient_matrix_UB_31 -0.0904303000
_diffrn_orient_matrix_UB_32 0.0403114000
_diffrn_orient_matrix_UB_33 -0.0811841000
_diffrn_radiation_monochromator mirror
_diffrn_radiation_probe x-ray
_diffrn_radiation_type CuK\a
_diffrn_radiation_wavelength 1.54184
_diffrn_reflns_av_R_equivalents 0.0377
_diffrn_reflns_av_unetI/netI 0.0282
_diffrn_reflns_Laue_measured_fraction_full 0.995
_diffrn_reflns_Laue_measured_fraction_max 0.956
_diffrn_reflns_limit_h_max 11
_diffrn_reflns_limit_h_min -10
_diffrn_reflns_limit_k_max 8
_diffrn_reflns_limit_k_min -8
_diffrn_reflns_limit_l_max 16
_diffrn_reflns_limit_l_min -20
_diffrn_reflns_number 9648
_diffrn_reflns_point_group_measured_fraction_full 0.995
_diffrn_reflns_point_group_measured_fraction_max 0.956
_diffrn_reflns_theta_full 67.684
_diffrn_reflns_theta_max 77.115
_diffrn_reflns_theta_min 5.475
_diffrn_source 'Rotating-anode X-ray tube'
_diffrn_source_type 'Rigaku (Cu) X-ray Source'
_exptl_absorpt_coefficient_mu 1.092
_exptl_absorpt_correction_T_max 1.00000
_exptl_absorpt_correction_T_min 0.92507
_exptl_absorpt_correction_type multi-scan
_exptl_absorpt_process_details
;
CrysAlisPro 1.171.39.45g (Rigaku Oxford Diffraction, 2018)
Empirical absorption correction using spherical harmonics,
 implemented in SCALE3 ABSPACK scaling algorithm.
;
_exptl_crystal_colour black
_exptl_crystal_colour_primary black
_exptl_crystal_density_diffrn 1.643
_exptl_crystal_description block
_exptl_crystal_F_000 488
_exptl_crystal_recrystallization_method ????
_exptl_crystal_size_max 0.05
_exptl_crystal_size_mid 0.05
_exptl_crystal_size_min 0.05
_refine_diff_density_max 0.239
_refine_diff_density_min -0.202
_refine_diff_density_rms 0.049
_refine_ls_extinction_method none
_refine_ls_goodness_of_fit_ref 1.053
_refine_ls_hydrogen_treatment constr
_refine_ls_matrix_type full
_refine_ls_number_parameters 163
_refine_ls_number_reflns 1961
_refine_ls_number_restraints 0
_refine_ls_restrained_S_all 1.053
_refine_ls_R_factor_all 0.0518
_refine_ls_R_factor_gt 0.0383
_refine_ls_shift/su_max 0.000
_refine_ls_shift/su_mean 0.000
_refine_ls_structure_factor_coef Fsqd
_refine_ls_weighting_details 'w=1/[\s^2^(Fo^2^)+(0.0480P)^2^+0.5063P] where P=(Fo^2^+2Fc^2^)/3'
_refine_ls_weighting_scheme calc
_refine_ls_wR_factor_gt 0.0977
_refine_ls_wR_factor_ref 0.1082
_reflns_Friedel_coverage 0.000
_reflns_number_gt 1575
_reflns_number_total 1961
_reflns_threshold_expression 'I > 2\s(I)'
_cod_data_source_file d0nj01018a2.cif
_cod_data_source_block lj-1
_cod_depositor_comments
;Adding full bibliography for 7059575--7059582.cif.

 Adding full bibliography for 7059575--7059582.cif.
;
_cod_database_code 7059579
_shelx_shelxl_version_number 2018/3
_shelx_space_group_comment
;
The symmetry employed for this shelxl refinement is uniquely defined
by the following loop, which should always be used as a source of
symmetry information in preference to the above space-group names.
They are only intended as comments.
;
_shelx_estimated_absorpt_t_max 0.947
_shelx_estimated_absorpt_t_min 0.947
_reflns_odcompleteness_completeness 99.95
_reflns_odcompleteness_iscentric 1
_reflns_odcompleteness_theta 66.97
_olex2_refinement_description
;
1. Fixed Uiso
 At 1.2 times of:
  All C(H) groups
2.a Aromatic/amide H refined with riding coordinates:
 C11(H11), C4(H4), C5(H5), C1(H1), C2(H2), C12(H12)
;
_olex2_submission_special_instructions 'No special instructions were received'
_oxdiff_exptl_absorpt_empirical_details
;
Empirical correction (ABSPACK) includes:
- Absorption correction using spherical harmonics
- Frame scaling
;
_oxdiff_exptl_absorpt_empirical_full_max 1.456
_oxdiff_exptl_absorpt_empirical_full_min 0.810

loop_
_space_group_symop_operation_xyz
'x, y, z'
'-x+1/2, y+1/2, -z+1/2'
'-x, -y, -z'
'x-1/2, -y-1/2, z-1/2'

loop_
_atom_site_label
_atom_site_type_symbol
_atom_site_fract_x
_atom_site_fract_y
_atom_site_fract_z
_atom_site_U_iso_or_equiv
_atom_site_adp_type
_atom_site_occupancy
_atom_site_site_symmetry_order
_atom_site_calc_flag
_atom_site_refinement_flags_posn
_atom_site_refinement_flags_adp
_atom_site_refinement_flags_occupancy
_atom_site_disorder_assembly
_atom_site_disorder_group
F1 F 0.74069(11) 0.13397(15) 0.59639(6) 0.0280(3) Uani 1 1 d . . . . .
F2 F 0.76418(11) 0.12331(15) 0.42790(6) 0.0280(3) Uani 1 1 d . . . . .
O1 O 0.52268(14) -0.00846(19) 0.33566(7) 0.0281(3) Uani 1 1 d . . . . .
C7 C 0.47758(18) 0.4988(2) 0.58693(9) 0.0196(3) Uani 1 1 d . . . . .
C13 C 0.62730(18) 0.0697(2) 0.54734(10) 0.0202(3) Uani 1 1 d . . . . .
C9 C 0.35826(18) 0.4343(2) 0.53190(10) 0.0201(3) Uani 1 1 d . . . . .
C14 C 0.63833(18) 0.0647(2) 0.46539(10) 0.0203(3) Uani 1 1 d . . . . .
C15 C 0.51220(18) -0.0050(2) 0.41013(10) 0.0204(3) Uani 1 1 d . . . . .
C3 C 0.73854(19) 0.6259(2) 0.61009(10) 0.0238(4) Uani 1 1 d . . . . .
C8 C 0.61973(18) 0.5636(2) 0.55520(10) 0.0192(3) Uani 1 1 d . . . . .
C10 C 0.21752(19) 0.3701(2) 0.56371(11) 0.0238(4) Uani 1 1 d . . . . .
C6 C 0.4555(2) 0.4970(2) 0.67366(10) 0.0247(4) Uani 1 1 d . . . . .
C11 C 0.1976(2) 0.3751(3) 0.65042(12) 0.0296(4) Uani 1 1 d . . . . .
H11 H 0.104437 0.336578 0.671672 0.036 Uiso 1 1 calc R . . . .
C4 C 0.7138(2) 0.6184(3) 0.69690(11) 0.0286(4) Uani 1 1 d . . . . .
H4 H 0.791716 0.656019 0.733692 0.034 Uiso 1 1 calc R . . . .
C5 C 0.5776(2) 0.5568(3) 0.72666(10) 0.0285(4) Uani 1 1 d . . . . .
H5 H 0.564506 0.554002 0.783584 0.034 Uiso 1 1 calc R . . . .
C1 C 0.89824(19) 0.6951(3) 0.49294(12) 0.0292(4) Uani 1 1 d . . . . .
H1 H 0.990354 0.740418 0.472675 0.035 Uiso 1 1 calc R . . . .
C2 C 0.87757(19) 0.6930(3) 0.57645(12) 0.0285(4) Uani 1 1 d . . . . .
H2 H 0.955868 0.736081 0.611847 0.034 Uiso 1 1 calc R . . . .
C12 C 0.3117(2) 0.4348(3) 0.70344(11) 0.0292(4) Uani 1 1 d . . . . .
H12 H 0.295276 0.434930 0.760078 0.035 Uiso 1 1 calc R . . . .

loop_
_atom_site_aniso_label
_atom_site_aniso_U_11
_atom_site_aniso_U_22
_atom_site_aniso_U_33
_atom_site_aniso_U_23
_atom_site_aniso_U_13
_atom_site_aniso_U_12
F1 0.0249(5) 0.0302(6) 0.0285(5) -0.0017(4) -0.0072(4) -0.0030(4)
F2 0.0213(5) 0.0319(6) 0.0312(5) 0.0021(4) 0.0075(4) -0.0039(4)
O1 0.0338(7) 0.0305(7) 0.0199(6) 0.0002(5) 0.0017(5) 0.0021(5)
C7 0.0248(8) 0.0140(7) 0.0202(8) 0.0005(6) 0.0024(6) 0.0026(6)
C13 0.0187(7) 0.0174(8) 0.0242(8) -0.0013(6) -0.0028(6) -0.0001(6)
C9 0.0211(7) 0.0137(7) 0.0254(8) -0.0001(6) 0.0034(6) 0.0023(6)
C14 0.0173(7) 0.0180(8) 0.0259(8) 0.0016(6) 0.0037(6) -0.0010(6)
C15 0.0227(8) 0.0165(8) 0.0218(8) 0.0003(6) 0.0006(6) 0.0033(6)
C3 0.0259(8) 0.0167(8) 0.0285(9) -0.0023(6) -0.0045(7) 0.0031(6)
C8 0.0204(8) 0.0135(7) 0.0237(8) -0.0005(6) -0.0005(6) 0.0025(6)
C10 0.0220(8) 0.0167(8) 0.0329(9) 0.0005(7) 0.0061(7) 0.0026(6)
C6 0.0345(9) 0.0177(8) 0.0220(8) 0.0007(6) 0.0036(7) 0.0046(7)
C11 0.0301(9) 0.0248(9) 0.0346(9) 0.0032(7) 0.0142(7) 0.0011(7)
C4 0.0352(9) 0.0238(9) 0.0263(8) -0.0027(7) -0.0100(7) 0.0044(8)
C5 0.0423(10) 0.0244(9) 0.0187(7) -0.0001(7) -0.0024(7) 0.0076(8)
C1 0.0195(8) 0.0233(9) 0.0448(11) -0.0013(8) 0.0054(7) -0.0016(7)
C2 0.0190(8) 0.0226(9) 0.0434(10) -0.0057(8) -0.0064(7) 0.0015(7)
C12 0.0403(10) 0.0250(9) 0.0229(8) 0.0017(7) 0.0119(7) 0.0037(8)

loop_
_atom_type_symbol
_atom_type_description
_atom_type_scat_dispersion_real
_atom_type_scat_dispersion_imag
_atom_type_scat_source
C C 0.0181 0.0091 'International Tables Vol C Tables 4.2.6.8 and 6.1.1.4'
H H 0.0000 0.0000 'International Tables Vol C Tables 4.2.6.8 and 6.1.1.4'
F F 0.0727 0.0534 'International Tables Vol C Tables 4.2.6.8 and 6.1.1.4'
O O 0.0492 0.0322 'International Tables Vol C Tables 4.2.6.8 and 6.1.1.4'

loop_
_geom_angle_atom_site_label_1
_geom_angle_atom_site_label_2
_geom_angle_atom_site_label_3
_geom_angle
_geom_angle_site_symmetry_1
_geom_angle_site_symmetry_3
_geom_angle_publ_flag
C9 C7 C8 120.22(14) . . ?
C6 C7 C9 119.93(15) . . ?
C6 C7 C8 119.85(15) . . ?
F1 C13 C14 122.09(15) . . ?
F1 C13 C15 115.64(14) . 3_656 ?
C14 C13 C15 122.27(15) . 3_656 ?
C7 C9 C8 119.95(14) . 3_666 ?
C10 C9 C7 119.98(15) . . ?
C10 C9 C8 120.06(15) . 3_666 ?
F2 C14 C15 115.75(13) . . ?
C13 C14 F2 121.71(15) . . ?
C13 C14 C15 122.54(14) . . ?
O1 C15 C13 122.57(15) . 3_656 ?
O1 C15 C14 122.23(15) . . ?
C14 C15 C13 115.19(14) . 3_656 ?
C8 C3 C4 118.65(16) . . ?
C8 C3 C2 118.67(16) . . ?
C2 C3 C4 122.68(16) . . ?
C9 C8 C7 119.83(15) 3_666 . ?
C3 C8 C7 120.07(15) . . ?
C3 C8 C9 120.10(15) . 3_666 ?
C9 C10 C11 118.69(16) . . ?
C9 C10 C1 118.43(15) . 3_666 ?
C11 C10 C1 122.88(16) . 3_666 ?
C7 C6 C12 118.61(16) . . ?
C5 C6 C7 118.53(16) . . ?
C5 C6 C12 122.86(16) . . ?
C10 C11 H11 119.2 . . ?
C12 C11 C10 121.63(16) . . ?
C12 C11 H11 119.2 . . ?
C3 C4 H4 119.6 . . ?
C5 C4 C3 120.88(16) . . ?
C5 C4 H4 119.6 . . ?
C6 C5 H5 119.0 . . ?
C4 C5 C6 121.99(16) . . ?
C4 C5 H5 119.0 . . ?
C10 C1 H1 119.2 3_666 . ?
C2 C1 C10 121.62(16) . 3_666 ?
C2 C1 H1 119.2 . . ?
C3 C2 H2 119.5 . . ?
C1 C2 C3 121.10(16) . . ?
C1 C2 H2 119.5 . . ?
C6 C12 H12 119.4 . . ?
C11 C12 C6 121.13(16) . . ?
C11 C12 H12 119.4 . . ?

loop_
_geom_bond_atom_site_label_1
_geom_bond_atom_site_label_2
_geom_bond_distance
_geom_bond_site_symmetry_2
_geom_bond_publ_flag
F1 C13 1.3299(19) . ?
F2 C14 1.3309(17) . ?
O1 C15 1.2096(19) . ?
C7 C9 1.425(2) . ?
C7 C8 1.427(2) . ?
C7 C6 1.420(2) . ?
C13 C14 1.331(2) . ?
C13 C15 1.482(2) 3_656 ?
C9 C8 1.426(2) 3_666 ?
C9 C10 1.415(2) . ?
C14 C15 1.482(2) . ?
C3 C8 1.416(2) . ?
C3 C4 1.426(2) . ?
C3 C2 1.420(2) . ?
C10 C11 1.417(2) . ?
C10 C1 1.421(2) 3_666 ?
C6 C5 1.413(3) . ?
C6 C12 1.422(2) . ?
C11 H11 0.9300 . ?
C11 C12 1.363(3) . ?
C4 H4 0.9300 . ?
C4 C5 1.362(3) . ?
C5 H5 0.9300 . ?
C1 H1 0.9300 . ?
C1 C2 1.366(3) . ?
C2 H2 0.9300 . ?
C12 H12 0.9300 . ?
